data_7128039
loop_
_publ_author_name
'Zhang, Wenbin'
'Guo, Siru'
'Han, Shujuan'
'Wang, Liying'
'Zhou, Xin'
'Yang, Zhihua'
'Pan, Shilie'

_publ_section_title
;
 BaB<sub>4</sub>O<sub>5</sub>F<sub>4</sub> with reversible phase
 transition featuring unprecedented fundamental building blocks of
 [B<sub>16</sub>O<sub>21</sub>F<sub>16</sub>] in the <i>\a</i>-phase and
 [B<sub>4</sub>O<sub>6</sub>F<sub>4</sub>] in the <i>\b</i>-phase.
;
_journal_issue 34
_journal_name_full 'Chemical communications (Cambridge, England)'
_journal_page_first 4182
_journal_page_last 4185
_journal_paper_doi 10.1039/d1cc00701g
_journal_volume 57
_journal_year 2021
_chemical_formula_moiety 'B4 Ba F4 O5'
_chemical_formula_sum 'B4 Ba F4 O5'
_chemical_formula_weight 336.58
_space_group_crystal_system monoclinic
_space_group_IT_number 14
_space_group_name_Hall '-P 2ybc'
_space_group_name_H-M_alt 'P 1 21/c 1'
_atom_sites_solution_primary dual
_audit_creation_date 2021-03-03
_audit_creation_method
;
Olex2 1.3
(compiled 2020.11.12 svn.r5f609507 for OlexSys, GUI svn.r6272)
;
_audit_update_record
;
2021-03-15 deposited with the CCDC.	2021-03-16 downloaded from the CCDC.
;
_cell_angle_alpha 90
_cell_angle_beta 122.835(2)
_cell_angle_gamma 90
_cell_formula_units_Z 4
_cell_length_a 4.8350(2)
_cell_length_b 18.9867(6)
_cell_length_c 8.4861(3)
_cell_measurement_reflns_used 6928
_cell_measurement_temperature 293(2)
_cell_measurement_theta_max 27.51
_cell_measurement_theta_min 3.57
_cell_volume 654.57(4)
_computing_molecular_graphics 'Olex2 1.3 (Dolomanov et al., 2009)'
_computing_publication_material 'Olex2 1.3 (Dolomanov et al., 2009)'
_computing_structure_refinement 'SHELXL 2018/3 (Sheldrick, 2015)'
_computing_structure_solution 'SHELXT 2014/5 (Sheldrick, 2014)'
_diffrn_ambient_temperature 293(2)
_diffrn_measured_fraction_theta_full 1.000
_diffrn_measured_fraction_theta_max 0.999
_diffrn_measurement_device_type 'Bruker APEX-II CCD'
_diffrn_measurement_method '\f and \w scans'
_diffrn_radiation_type MoK\a
_diffrn_radiation_wavelength 0.71073
_diffrn_reflns_av_R_equivalents 0.0426
_diffrn_reflns_av_unetI/netI 0.0225
_diffrn_reflns_Laue_measured_fraction_full 1.000
_diffrn_reflns_Laue_measured_fraction_max 0.999
_diffrn_reflns_limit_h_max 6
_diffrn_reflns_limit_h_min -6
_diffrn_reflns_limit_k_max 24
_diffrn_reflns_limit_k_min -24
_diffrn_reflns_limit_l_max 10
_diffrn_reflns_limit_l_min -10
_diffrn_reflns_number 10872
_diffrn_reflns_point_group_measured_fraction_full 1.000
_diffrn_reflns_point_group_measured_fraction_max 0.999
_diffrn_reflns_theta_full 25.242
_diffrn_reflns_theta_max 27.507
_diffrn_reflns_theta_min 2.145
_diffrn_source_current 1.4
_diffrn_source_power 0.07
_diffrn_source_voltage 50.0
_diffrn_standards_number 0
_exptl_absorpt_coefficient_mu 6.138
_exptl_absorpt_correction_T_max 0.6927
_exptl_absorpt_correction_T_min 0.4190
_exptl_absorpt_correction_type none
_exptl_absorpt_process_details
;
SADABS-2016/2 (Bruker,2016/2) was used for absorption correction.
wR2(int) was 0.0791 before and 0.0501 after correction.
The Ratio of minimum to maximum transmission is 0.6049.
The \l/2 correction factor is Not present.
;
_exptl_crystal_colour colouless
_exptl_crystal_density_diffrn 3.415
_exptl_crystal_description block
_exptl_crystal_F_000 608
_refine_diff_density_max 0.795
_refine_diff_density_min -0.756
_refine_diff_density_rms 0.118
_refine_ls_extinction_coef 0.0190(6)
_refine_ls_extinction_expression Fc^*^=kFc[1+0.001xFc^2^\l^3^/sin(2\q)]^-1/4^
_refine_ls_extinction_method 'SHELXL-2018/3 (Sheldrick 2018)'
_refine_ls_goodness_of_fit_ref 1.079
_refine_ls_hydrogen_treatment undef
_refine_ls_matrix_type full
_refine_ls_number_parameters 128
_refine_ls_number_reflns 1510
_refine_ls_number_restraints 0
_refine_ls_restrained_S_all 1.079
_refine_ls_R_factor_all 0.0185
_refine_ls_R_factor_gt 0.0169
_refine_ls_shift/su_max 0.001
_refine_ls_shift/su_mean 0.000
_refine_ls_structure_factor_coef Fsqd
_refine_ls_weighting_details 'w=1/[\s^2^(Fo^2^)+(0.0160P)^2^+0.9959P] where P=(Fo^2^+2Fc^2^)/3'
_refine_ls_weighting_scheme calc
_refine_ls_wR_factor_gt 0.0394
_refine_ls_wR_factor_ref 0.0399
_reflns_Friedel_coverage 0.000
_reflns_number_gt 1429
_reflns_number_total 1510
_reflns_threshold_expression 'I > 2\s(I)'
_cod_data_source_file d1cc00701g2.cif
_cod_data_source_block 123
_cod_depositor_comments 'Adding full bibliography for 7128039--7128040.cif.'
_cod_database_code 7128039
_shelx_shelxl_version_number 2018/3
_shelx_space_group_comment
;
The symmetry employed for this shelxl refinement is uniquely defined
by the following loop, which should always be used as a source of
symmetry information in preference to the above space-group names.
They are only intended as comments.
;
_olex2_refinement_description
;
;
_olex2_submission_special_instructions 'No special instructions were received'

loop_
_space_group_symop_operation_xyz
'x, y, z'
'-x, y+1/2, -z+1/2'
'-x, -y, -z'
'x, -y-1/2, z-1/2'

loop_
_atom_site_label
_atom_site_type_symbol
_atom_site_fract_x
_atom_site_fract_y
_atom_site_fract_z
_atom_site_U_iso_or_equiv
_atom_site_adp_type
_atom_site_occupancy
_atom_site_site_symmetry_order
_atom_site_calc_flag
_atom_site_refinement_flags_posn
_atom_site_refinement_flags_adp
_atom_site_refinement_flags_occupancy
_atom_site_disorder_assembly
_atom_site_disorder_group
F1 F -1.2622(4) -0.19426(8) -0.9159(2) 0.0197(3) Uani 1 1 d . . . . .
F2 F 0.3176(6) -0.47734(11) -0.8050(4) 0.0443(6) Uani 1 1 d . . . . .
F3 F -0.0103(5) -0.53601(11) -0.7492(3) 0.0484(7) Uani 1 1 d . . . . .
F4 F 0.2967(7) -0.44694(14) -0.5585(3) 0.0809(12) Uani 1 1 d . . . . .
O1 O -1.0643(4) -0.28124(9) -1.0313(3) 0.0138(4) Uani 1 1 d . . . . .
O2 O -0.5856(4) -0.34545(9) -0.9368(2) 0.0138(4) Uani 1 1 d . . . . .
O3 O -0.5921(4) -0.26387(9) -0.7262(3) 0.0127(4) Uani 1 1 d . . . . .
O4 O -0.1477(5) -0.41916(10) -0.8541(3) 0.0167(4) Uani 1 1 d . . . . .
O5 O -0.1184(4) -0.34089(9) -0.6216(3) 0.0148(4) Uani 1 1 d . . . . .
B1 B -0.7479(7) -0.29544(14) -0.8961(4) 0.0109(5) Uani 1 1 d . . . . .
B2 B -1.2592(7) -0.21732(15) -1.0754(4) 0.0116(5) Uani 1 1 d . . . . .
B3 B 0.1115(8) -0.46782(15) -0.7407(4) 0.0157(6) Uani 1 1 d . . . . .
B4 B -0.2748(7) -0.36920(14) -0.7959(4) 0.0133(6) Uani 1 1 d . . . . .
Ba1 Ba 0.46357(4) -0.38243(2) -0.24995(2) 0.01337(8) Uani 1 1 d . . . . .

loop_
_atom_site_aniso_label
_atom_site_aniso_U_11
_atom_site_aniso_U_22
_atom_site_aniso_U_33
_atom_site_aniso_U_23
_atom_site_aniso_U_13
_atom_site_aniso_U_12
F1 0.0254(9) 0.0211(8) 0.0145(8) -0.0008(6) 0.0121(7) 0.0039(6)
F2 0.0462(13) 0.0358(11) 0.0767(17) 0.0269(11) 0.0502(13) 0.0240(10)
F3 0.0321(12) 0.0249(11) 0.088(2) 0.0225(10) 0.0322(14) 0.0028(8)
F4 0.082(2) 0.0737(17) 0.0212(11) -0.0199(11) -0.0148(12) 0.0646(16)
O1 0.0111(9) 0.0124(9) 0.0122(9) -0.0016(7) 0.0027(7) 0.0010(6)
O2 0.0134(9) 0.0139(9) 0.0097(9) -0.0007(7) 0.0035(7) 0.0040(7)
O3 0.0092(8) 0.0139(8) 0.0126(9) -0.0020(7) 0.0045(7) 0.0006(6)
O4 0.0178(10) 0.0182(9) 0.0127(9) 0.0015(7) 0.0074(8) 0.0070(7)
O5 0.0130(9) 0.0149(9) 0.0122(9) -0.0009(7) 0.0039(7) 0.0044(7)
B1 0.0102(13) 0.0095(12) 0.0130(14) 0.0006(10) 0.0063(11) -0.0007(9)
B2 0.0099(13) 0.0132(13) 0.0094(13) 0.0007(10) 0.0037(11) 0.0012(10)
B3 0.0160(14) 0.0114(13) 0.0163(15) -0.0002(11) 0.0066(12) 0.0037(11)
B4 0.0125(13) 0.0125(13) 0.0131(14) 0.0015(10) 0.0059(12) 0.0009(10)
Ba1 0.01546(11) 0.01174(10) 0.01217(10) -0.00078(5) 0.00701(7) -0.00120(5)

loop_
_atom_type_symbol
_atom_type_description
_atom_type_scat_dispersion_real
_atom_type_scat_dispersion_imag
_atom_type_scat_source
B B 0.0013 0.0007 'International Tables Vol C Tables 4.2.6.8 and 6.1.1.4'
Ba Ba -0.3244 2.2819 'International Tables Vol C Tables 4.2.6.8 and 6.1.1.4'
F F 0.0171 0.0103 'International Tables Vol C Tables 4.2.6.8 and 6.1.1.4'
O O 0.0106 0.0060 'International Tables Vol C Tables 4.2.6.8 and 6.1.1.4'

loop_
_geom_angle_atom_site_label_1
_geom_angle_atom_site_label_2
_geom_angle_atom_site_label_3
_geom_angle
_geom_angle_site_symmetry_1
_geom_angle_site_symmetry_3
_geom_angle_publ_flag
B2 F1 Ba1 152.03(15) . 4_355 ?
B3 F2 Ba1 110.21(16) . 3_644 ?
B3 F3 Ba1 97.32(16) . 3_644 ?
B3 F3 Ba1 148.22(19) . 3_544 ?
Ba1 F3 Ba1 114.38(7) 3_544 3_644 ?
B3 F4 Ba1 159.9(2) . . ?
B1 O1 B2 131.4(2) . . ?
B1 O1 Ba1 124.75(15) . 1_354 ?
B2 O1 Ba1 102.79(14) . 1_354 ?
B1 O2 B4 119.9(2) . . ?
B1 O2 Ba1 137.42(16) . 1_454 ?
B4 O2 Ba1 97.05(16) . 1_454 ?
B1 O3 B2 122.7(2) . 4_656 ?
B1 O3 Ba1 112.44(15) . 4_455 ?
B2 O3 Ba1 101.67(14) 4_656 4_455 ?
B3 O4 Ba1 135.62(16) . 1_454 ?
B4 O4 B3 127.6(2) . . ?
B4 O4 Ba1 96.66(16) . 1_454 ?
B2 O5 Ba1 103.11(14) 4_656 . ?
B4 O5 B2 121.9(2) . 4_656 ?
B4 O5 Ba1 134.35(16) . . ?
O1 B1 O2 117.2(2) . . ?
O1 B1 O3 122.5(2) . . ?
O3 B1 O2 120.3(2) . . ?
F1 B2 O1 110.4(2) . . ?
F1 B2 O3 109.5(2) . 4_455 ?
F1 B2 O5 105.5(2) . 4_455 ?
F1 B2 Ba1 119.24(16) . 1_354 ?
O1 B2 O3 105.9(2) . 4_455 ?
O1 B2 O5 111.7(2) . 4_455 ?
O1 B2 Ba1 52.65(12) . 1_354 ?
O3 B2 O5 113.8(2) 4_455 4_455 ?
O3 B2 Ba1 53.64(12) 4_455 1_354 ?
O5 B2 Ba1 135.19(17) 4_455 1_354 ?
F2 B3 F3 103.3(2) . . ?
F2 B3 O4 112.0(2) . . ?
F3 B3 O4 111.7(2) . . ?
F4 B3 F2 108.4(3) . . ?
F4 B3 F3 109.0(3) . . ?
F4 B3 O4 112.0(2) . . ?
O2 B4 Ba1 58.56(13) . 1_454 ?
O4 B4 O2 113.8(2) . . ?
O4 B4 Ba1 59.55(14) . 1_454 ?
O5 B4 O2 120.8(2) . . ?
O5 B4 O4 125.3(2) . . ?
O5 B4 Ba1 157.59(19) . 1_454 ?
F1 Ba1 F2 109.69(5) 4_756 3_644 ?
F1 Ba1 F3 67.59(5) 4_756 3_644 ?
F1 Ba1 O2 129.33(5) 4_756 1_656 ?
F1 Ba1 O3 67.22(5) 4_756 4_656 ?
F1 Ba1 O4 121.23(5) 4_756 1_656 ?
F1 Ba1 O5 76.31(5) 4_756 . ?
F1 Ba1 B2 63.93(6) 4_756 1_756 ?
F1 Ba1 B4 123.46(6) 4_756 1_656 ?
F2 Ba1 F3 43.47(6) 3_644 3_644 ?
F2 Ba1 O2 106.86(6) 3_644 1_656 ?
F2 Ba1 O4 68.39(6) 3_644 1_656 ?
F2 Ba1 O5 118.78(7) 3_644 . ?
F2 Ba1 B2 140.72(7) 3_644 1_756 ?
F2 Ba1 B4 90.40(7) 3_644 1_656 ?
F3 Ba1 F1 154.95(6) 3_544 4_756 ?
F3 Ba1 F2 71.74(6) 3_544 3_644 ?
F3 Ba1 F3 114.38(7) 3_544 3_644 ?
F3 Ba1 O1 140.73(7) 3_544 1_756 ?
F3 Ba1 O2 70.54(7) 3_544 1_656 ?
F3 Ba1 O3 117.49(6) 3_544 4_656 ?
F3 Ba1 O4 83.10(6) 3_544 1_656 ?
F3 Ba1 O5 81.29(6) 3_544 . ?
F3 Ba1 B2 109.17(6) 3_644 1_756 ?
F3 Ba1 B2 131.26(8) 3_544 1_756 ?
F3 Ba1 B4 104.60(7) 3_644 1_656 ?
F3 Ba1 B4 81.06(7) 3_544 1_656 ?
F4 Ba1 F1 73.22(9) . 4_756 ?
F4 Ba1 F2 66.58(7) . 3_644 ?
F4 Ba1 F3 63.61(7) . 3_644 ?
F4 Ba1 F3 85.30(10) . 3_544 ?
F4 Ba1 O1 133.87(10) . 1_756 ?
F4 Ba1 O2 155.67(10) . 1_656 ?
F4 Ba1 O3 123.40(7) . 4_656 ?
F4 Ba1 O4 134.90(6) . 1_656 ?
F4 Ba1 O5 57.13(6) . . ?
F4 Ba1 B2 134.91(10) . 1_756 ?
F4 Ba1 B4 156.06(8) . 1_656 ?
O1 Ba1 F1 62.41(5) 1_756 4_756 ?
O1 Ba1 F2 116.39(6) 1_756 3_644 ?
O1 Ba1 F3 87.34(6) 1_756 3_644 ?
O1 Ba1 O2 70.42(5) 1_756 1_656 ?
O1 Ba1 O3 49.12(5) 1_756 4_656 ?
O1 Ba1 O4 67.22(5) 1_756 1_656 ?
O1 Ba1 O5 119.05(5) 1_756 . ?
O1 Ba1 B2 24.56(6) 1_756 1_756 ?
O1 Ba1 B4 61.31(6) 1_756 1_656 ?
O2 Ba1 F3 128.87(6) 1_656 3_644 ?
O2 Ba1 O4 46.98(5) 1_656 1_656 ?
O2 Ba1 O5 114.17(5) 1_656 . ?
O2 Ba1 B2 65.51(6) 1_656 1_756 ?
O2 Ba1 B4 24.38(6) 1_656 1_656 ?
O3 Ba1 F2 165.39(6) 4_656 3_644 ?
O3 Ba1 F3 128.01(5) 4_656 3_644 ?
O3 Ba1 O2 68.51(5) 4_656 1_656 ?
O3 Ba1 O4 100.45(5) 4_656 1_656 ?
O3 Ba1 O5 75.03(5) 4_656 . ?
O3 Ba1 B2 24.69(6) 4_656 1_756 ?
O3 Ba1 B4 80.47(6) 4_656 1_656 ?
O4 Ba1 F3 82.16(6) 1_656 3_644 ?
O4 Ba1 O5 159.22(5) 1_656 . ?
O4 Ba1 B2 82.14(6) 1_656 1_756 ?
O4 Ba1 B4 23.79(6) 1_656 1_656 ?
O5 Ba1 F3 116.87(6) . 3_644 ?
O5 Ba1 B2 98.02(6) . 1_756 ?
O5 Ba1 B4 138.52(6) . 1_656 ?
B4 Ba1 B2 67.53(7) 1_656 1_756 ?

loop_
_geom_bond_atom_site_label_1
_geom_bond_atom_site_label_2
_geom_bond_distance
_geom_bond_site_symmetry_2
_geom_bond_publ_flag
F1 B2 1.430(3) . ?
F1 Ba1 2.8082(16) 4_355 ?
F2 B3 1.383(4) . ?
F2 Ba1 2.8091(19) 3_644 ?
F3 B3 1.408(4) . ?
F3 Ba1 3.067(2) 3_644 ?
F3 Ba1 2.680(2) 3_544 ?
F4 B3 1.359(4) . ?
F4 Ba1 2.591(2) . ?
O1 B1 1.351(3) . ?
O1 B2 1.456(3) . ?
O1 Ba1 2.7842(18) 1_354 ?
O2 B1 1.390(3) . ?
O2 B4 1.394(3) . ?
O2 Ba1 2.8802(19) 1_454 ?
O3 B1 1.352(3) . ?
O3 B2 1.457(3) 4_656 ?
O3 Ba1 2.8086(18) 4_455 ?
O4 B3 1.429(3) . ?
O4 B4 1.361(3) . ?
O4 Ba1 2.9078(19) 1_454 ?
O5 B2 1.459(3) 4_656 ?
O5 B4 1.355(4) . ?
O5 Ba1 2.9769(18) . ?
B2 Ba1 3.415(3) 1_354 ?
B4 Ba1 3.350(3) 1_454 ?

loop_
_geom_torsion_atom_site_label_1
_geom_torsion_atom_site_label_2
_geom_torsion_atom_site_label_3
_geom_torsion_atom_site_label_4
_geom_torsion
_geom_torsion_site_symmetry_1
_geom_torsion_site_symmetry_2
_geom_torsion_site_symmetry_3
_geom_torsion_site_symmetry_4
_geom_torsion_publ_flag
B1 O1 B2 F1 -56.7(4) . . . . ?
B1 O1 B2 O3 -175.1(2) . . . 4_455 ?
B1 O1 B2 O5 60.5(4) . . . 4_455 ?
B1 O1 B2 Ba1 -168.4(3) . . . 1_354 ?
B1 O2 B4 O4 178.6(2) . . . . ?
B1 O2 B4 O5 -4.3(4) . . . . ?
B1 O2 B4 Ba1 -158.0(2) . . . 1_454 ?
B2 O1 B1 O2 -150.0(3) . . . . ?
B2 O1 B1 O3 31.0(4) . . . . ?
B2 O3 B1 O1 175.4(2) 4_656 . . . ?
B2 O3 B1 O2 -3.5(4) 4_656 . . . ?
B2 O5 B4 O2 -2.7(4) 4_656 . . . ?
B2 O5 B4 O4 174.0(2) 4_656 . . . ?
B2 O5 B4 Ba1 78.8(6) 4_656 . . 1_454 ?
B3 O4 B4 O2 -160.8(2) . . . . ?
B3 O4 B4 O5 22.3(4) . . . . ?
B3 O4 B4 Ba1 176.1(3) . . . 1_454 ?
B4 O2 B1 O1 -171.6(2) . . . . ?
B4 O2 B1 O3 7.4(4) . . . . ?
B4 O4 B3 F2 -140.8(3) . . . . ?
B4 O4 B3 F3 103.8(3) . . . . ?
B4 O4 B3 F4 -18.8(4) . . . . ?
Ba1 F1 B2 O1 -159.2(2) 4_355 . . . ?
Ba1 F1 B2 O3 -42.9(4) 4_355 . . 4_455 ?
Ba1 F1 B2 O5 80.0(4) 4_355 . . 4_455 ?
Ba1 F1 B2 Ba1 -101.4(3) 4_355 . . 1_354 ?
Ba1 F2 B3 F3 -24.2(3) 3_644 . . . ?
Ba1 F2 B3 F4 91.4(2) 3_644 . . . ?
Ba1 F2 B3 O4 -144.55(18) 3_644 . . . ?
Ba1 F3 B3 F2 20.8(2) 3_644 . . . ?
Ba1 F3 B3 F2 -163.2(3) 3_544 . . . ?
Ba1 F3 B3 F4 -94.4(2) 3_644 . . . ?
Ba1 F3 B3 F4 81.7(4) 3_544 . . . ?
Ba1 F3 B3 O4 141.4(2) 3_644 . . . ?
Ba1 F3 B3 O4 -42.6(5) 3_544 . . . ?
Ba1 F4 B3 F2 145.2(7) . . . . ?
Ba1 F4 B3 F3 -103.0(8) . . . . ?
Ba1 F4 B3 O4 21.2(9) . . . . ?
Ba1 O1 B1 O2 43.7(3) 1_354 . . . ?
Ba1 O1 B1 O3 -135.2(2) 1_354 . . . ?
Ba1 O1 B2 F1 111.79(18) 1_354 . . . ?
Ba1 O1 B2 O3 -6.6(2) 1_354 . . 4_455 ?
Ba1 O1 B2 O5 -131.08(17) 1_354 . . 4_455 ?
Ba1 O2 B1 O1 41.7(4) 1_454 . . . ?
Ba1 O2 B1 O3 -139.4(2) 1_454 . . . ?
Ba1 O2 B4 O4 -23.3(2) 1_454 . . . ?
Ba1 O2 B4 O5 153.8(2) 1_454 . . . ?
Ba1 O3 B1 O1 -62.9(3) 4_455 . . . ?
Ba1 O3 B1 O2 118.1(2) 4_455 . . . ?
Ba1 O4 B3 F2 33.7(4) 1_454 . . . ?
Ba1 O4 B3 F3 -81.7(3) 1_454 . . . ?
Ba1 O4 B3 F4 155.7(2) 1_454 . . . ?
Ba1 O4 B4 O2 23.1(2) 1_454 . . . ?
Ba1 O4 B4 O5 -153.9(3) 1_454 . . . ?
Ba1 O5 B4 O2 166.24(16) . . . . ?
Ba1 O5 B4 O4 -17.0(4) . . . . ?
Ba1 O5 B4 Ba1 -112.2(4) . . . 1_454 ?
